data_2206645
loop_
_publ_author_name
'Chen, Jian-Mei'
'Fan, Sai-Rong'
'Zhu, Long-Guan'

_publ_section_title
;
 <i>cis</i>-Diaquabis(1,10-phenanthroline)nickel(II)
 5-sulfonatosalicylate tetrahydrate
;
_journal_coeditor_code BV6023
_journal_issue 9
_journal_name_full 'Acta Crystallographica Section E'
_journal_page_first m1724
_journal_page_last m1726
_journal_paper_doi 10.1107/S1600536805024694
_journal_volume 61
_journal_year 2005
_chemical_formula_iupac '[Ni(C12 H8 N2)2 (H2 O1)2] (C7 H4 O6 S), 4H2 O'
_chemical_formula_moiety 'C24 H20 N4 Ni O2 2+, C7 H4 O6 S 2-, 4H2 O'
_chemical_formula_sum 'C31 H32 N4 Ni O12 S'
_chemical_formula_weight 743.38
_chemical_name_systematic
;
cis-diaquabis(1,10-phenanthroline)nickel(II)
5-sulfonatosalicylate tetrahydrate
;
_space_group_IT_number 2
_symmetry_cell_setting triclinic
_symmetry_space_group_name_Hall '-P 1'
_symmetry_space_group_name_H-M 'P -1'
_atom_sites_solution_hydrogens geom
_atom_sites_solution_primary direct
_atom_sites_solution_secondary difmap
_audit_creation_method SHELXL-97
_cell_angle_alpha 96.983(2)
_cell_angle_beta 101.346(2)
_cell_angle_gamma 99.316(2)
_cell_formula_units_Z 2
_cell_length_a 10.0160(10)
_cell_length_b 12.1740(10)
_cell_length_c 13.8480(10)
_cell_measurement_reflns_used 4918
_cell_measurement_temperature 295(2)
_cell_measurement_theta_max 25.559
_cell_measurement_theta_min 2.455
_cell_volume 1613.0(2)
_computing_cell_refinement 'SAINT (Bruker, 2002)'
_computing_data_collection 'SMART (Bruker, 2002)'
_computing_data_reduction SAINT
_computing_molecular_graphics 'ORTEP-3 for Windows (Farrugia, 1997)'
_computing_publication_material 'WinGX (Farrugia, 1999)'
_computing_structure_refinement 'SHELXL97 (Sheldrick, 1997)'
_computing_structure_solution 'SHELXS97 (Sheldrick, 1997)'
_diffrn_ambient_temperature 295(2)
_diffrn_measured_fraction_theta_full 0.992
_diffrn_measured_fraction_theta_max 0.992
_diffrn_measurement_device_type 'Bruker SMART area-detector'
_diffrn_measurement_method '\f and \w'
_diffrn_radiation_monochromator graphite
_diffrn_radiation_source 'fine-focus sealed tube'
_diffrn_radiation_type MoK\a
_diffrn_radiation_wavelength 0.71073
_diffrn_reflns_av_R_equivalents 0.0186
_diffrn_reflns_av_sigmaI/netI 0.0299
_diffrn_reflns_limit_h_max 11
_diffrn_reflns_limit_h_min -11
_diffrn_reflns_limit_k_max 14
_diffrn_reflns_limit_k_min -14
_diffrn_reflns_limit_l_max 16
_diffrn_reflns_limit_l_min -16
_diffrn_reflns_number 11738
_diffrn_reflns_theta_full 25.00
_diffrn_reflns_theta_max 25.00
_diffrn_reflns_theta_min 1.72
_diffrn_standards_number 0
_exptl_absorpt_coefficient_mu 0.737
_exptl_absorpt_correction_T_max 0.9167
_exptl_absorpt_correction_T_min 0.7983
_exptl_absorpt_correction_type multi-scan
_exptl_absorpt_process_details '(SADABS; Bruker, 2002)'
_exptl_crystal_colour blue
_exptl_crystal_density_diffrn 1.531
_exptl_crystal_density_method 'not measured'
_exptl_crystal_description block
_exptl_crystal_F_000 772
_exptl_crystal_size_max 0.32
_exptl_crystal_size_mid 0.29
_exptl_crystal_size_min 0.12
_refine_diff_density_max 0.642
_refine_diff_density_min -0.548
_refine_ls_extinction_method none
_refine_ls_goodness_of_fit_ref 1.057
_refine_ls_hydrogen_treatment constr
_refine_ls_matrix_type full
_refine_ls_number_parameters 504
_refine_ls_number_reflns 5647
_refine_ls_number_restraints 85
_refine_ls_restrained_S_all 1.109
_refine_ls_R_factor_all 0.0518
_refine_ls_R_factor_gt 0.0469
_refine_ls_shift/su_max 0.000
_refine_ls_shift/su_mean 0.000
_refine_ls_structure_factor_coef Fsqd
_refine_ls_weighting_details 'calc w = 1/[\s^2^(Fo^2^)+(0.0531P)^2^+1.1955P] where P = (Fo^2^+2Fc^2^)/3'
_refine_ls_weighting_scheme calc
_refine_ls_wR_factor_gt 0.1108
_refine_ls_wR_factor_ref 0.1137
_reflns_number_gt 5142
_reflns_number_total 5647
_reflns_threshold_expression I>2\s(I)
_cod_data_source_file bv6023.cif
_cod_data_source_block I
_cod_depositor_comments
;
The following automatic conversions were performed:
'_symmetry_cell_setting' value 'Triclinic' changed to 'triclinic'
according to '/home/saulius/struct/CIF-dictionaries/cif_core.dic'
dictionary named 'cif_core.dic' version 2.4.1 from 2010-06-29.

Automatic conversion script
Id: cif_fix_enum 1527 2010-12-29 10:47:43Z saulius 

The following automatic conversions were performed:

'_geom_angle_publ_flag' tag value 'ye' was replaced with 'yes' value.

Automatic conversion script
Id: cif_fix_values 1646 2011-03-28 12:23:43Z adriana 

The following automatic conversions were performed:

'_symmetry_cell_setting' value 'Triclinic' changed to 'triclinic'
according to /home/saulius/struct/CIF-dictionaries/cif_core.dic
dictionary named 'cif_core.dic' version 2.4.1 from 2010-06-29.

Automatic conversion script
Id: cif_fix_values 1715 2011-07-08 13:25:40Z adriana 
;
_cod_original_cell_volume 1613.1(2)
_cod_database_code 2206645
_cod_database_fobs_code 2206645

loop_
_symmetry_equiv_pos_as_xyz
'x, y, z'
'-x, -y, -z'

loop_
_atom_site_label
_atom_site_fract_x
_atom_site_fract_y
_atom_site_fract_z
_atom_site_U_iso_or_equiv
_atom_site_adp_type
_atom_site_calc_flag
_atom_site_refinement_flags
_atom_site_occupancy
_atom_site_disorder_assembly
_atom_site_disorder_group
_atom_site_type_symbol
Ni1 0.49805(4) 0.26951(3) 0.23698(3) 0.03511(13) Uani d . 1 . . Ni
S1 0.90944(11) 0.08138(8) -0.32194(7) 0.0630(3) Uani d D 1 . . S
N1 0.6692(2) 0.4026(2) 0.27084(17) 0.0380(5) Uani d . 1 . . N
N2 0.4207(3) 0.3933(2) 0.31531(18) 0.0425(6) Uani d . 1 . . N
N3 0.4285(2) 0.3104(2) 0.09663(18) 0.0390(6) Uani d . 1 . . N
N4 0.5924(2) 0.16601(19) 0.15184(17) 0.0359(5) Uani d . 1 . . N
O1 0.3187(2) 0.1497(2) 0.21472(17) 0.0496(5) Uani d D 1 . . O
O2 0.5722(3) 0.2140(2) 0.36836(17) 0.0524(6) Uani d D 1 . . O
O3 1.0211(3) 0.2929(2) 0.13479(18) 0.0683(7) Uani d . 1 . . O
O4 1.1042(3) 0.1492(2) 0.07028(17) 0.0627(7) Uani d . 1 . . O
O5 0.8849(4) 0.4022(3) 0.0240(2) 0.0802(9) Uani d D 1 . . O
O6 0.9097(6) 0.1379(4) -0.4054(3) 0.0704(15) Uani d PDU 0.715(9) A 1 O
O7 0.7771(6) -0.0015(4) -0.3376(3) 0.098(2) Uani d PDU 0.715(9) A 1 O
O8 1.0236(5) 0.0261(4) -0.2957(3) 0.0795(19) Uani d PDU 0.715(9) A 1 O
O6' 0.8286(16) 0.1194(11) -0.4051(9) 0.101(5) Uani d PDU 0.285(9) A 2 O
O7' 0.8649(11) -0.0290(5) -0.3106(8) 0.059(3) Uani d PDU 0.285(9) A 2 O
O8' 1.0575(8) 0.1064(11) -0.3262(10) 0.132(8) Uani d PD 0.285(9) A 2 O
O9 0.9998(3) 0.2142(2) 0.3122(2) 0.0695(7) Uani d D 1 . . O
O10 0.8475(3) 0.2711(2) 0.44806(19) 0.0646(7) Uani d D 1 . . O
O11 0.4975(5) 0.0009(4) 0.3912(5) 0.200(3) Uani d D 1 . . O
O12 0.7566(4) -0.0298(3) 0.4106(3) 0.1128(12) Uani d D 1 . . O
C1 0.7916(3) 0.4060(3) 0.2477(2) 0.0476(7) Uani d . 1 . . C
H1 0.8075 0.3423 0.2107 0.057 Uiso calc R 1 . . H
C2 0.8974(4) 0.5002(3) 0.2763(3) 0.0577(9) Uani d . 1 . . C
H2 0.9820 0.4991 0.2585 0.069 Uiso calc R 1 . . H
C3 0.8764(4) 0.5934(3) 0.3299(3) 0.0629(10) Uani d . 1 . . C
H3 0.9470 0.6568 0.3494 0.075 Uiso calc R 1 . . H
C4 0.7484(4) 0.5953(3) 0.3564(2) 0.0511(8) Uani d . 1 . . C
C5 0.7157(5) 0.6904(3) 0.4107(3) 0.0687(11) Uani d . 1 . . C
H5 0.7825 0.7560 0.4321 0.082 Uiso calc R 1 . . H
C6 0.5899(5) 0.6869(3) 0.4316(3) 0.0713(12) Uani d . 1 . . C
H6 0.5710 0.7507 0.4666 0.086 Uiso calc R 1 . . H
C7 0.4837(4) 0.5872(3) 0.4011(2) 0.0537(9) Uani d . 1 . . C
C8 0.3521(5) 0.5757(4) 0.4232(3) 0.0646(11) Uani d . 1 . . C
H8 0.3274 0.6364 0.4585 0.078 Uiso calc R 1 . . H
C9 0.2608(4) 0.4771(4) 0.3934(3) 0.0651(11) Uani d . 1 . . C
H9 0.1740 0.4692 0.4089 0.078 Uiso calc R 1 . . H
C10 0.2982(4) 0.3867(3) 0.3387(2) 0.0551(9) Uani d . 1 . . C
H10 0.2342 0.3193 0.3181 0.066 Uiso calc R 1 . . H
C11 0.6468(3) 0.4969(2) 0.3241(2) 0.0403(7) Uani d . 1 . . C
C12 0.5131(3) 0.4919(3) 0.3470(2) 0.0420(7) Uani d . 1 . . C
C13 0.3458(4) 0.3811(3) 0.0700(3) 0.0527(8) Uani d . 1 . . C
H13 0.3129 0.4208 0.1191 0.063 Uiso calc R 1 . . H
C14 0.3058(4) 0.3989(3) -0.0276(3) 0.0687(11) Uani d . 1 . . C
H14 0.2471 0.4492 -0.0432 0.082 Uiso calc R 1 . . H
C15 0.3532(4) 0.3423(4) -0.0999(3) 0.0706(11) Uani d . 1 . . C
H15 0.3277 0.3542 -0.1655 0.085 Uiso calc R 1 . . H
C16 0.4410(4) 0.2654(3) -0.0765(2) 0.0518(8) Uani d . 1 . . C
C17 0.4969(4) 0.2017(3) -0.1471(3) 0.0635(10) Uani d . 1 . . C
H17 0.4738 0.2092 -0.2141 0.076 Uiso calc R 1 . . H
C18 0.5817(4) 0.1314(3) -0.1189(3) 0.0575(9) Uani d . 1 . . C
H18 0.6165 0.0913 -0.1667 0.069 Uiso calc R 1 . . H
C19 0.6200(3) 0.1167(2) -0.0174(2) 0.0431(7) Uani d . 1 . . C
C20 0.7089(3) 0.0453(3) 0.0169(3) 0.0504(8) Uani d . 1 . . C
H20 0.7487 0.0048 -0.0274 0.060 Uiso calc R 1 . . H
C21 0.7366(3) 0.0352(3) 0.1149(3) 0.0516(8) Uani d . 1 . . C
H21 0.7958 -0.0120 0.1382 0.062 Uiso calc R 1 . . H
C22 0.6760(3) 0.0961(3) 0.1806(2) 0.0446(7) Uani d . 1 . . C
H22 0.6948 0.0873 0.2474 0.054 Uiso calc R 1 . . H
C23 0.4758(3) 0.2531(2) 0.0243(2) 0.0383(6) Uani d . 1 . . C
C24 0.5653(3) 0.1764(2) 0.0539(2) 0.0346(6) Uani d . 1 . . C
C25 1.0360(3) 0.2246(3) 0.0614(2) 0.0509(8) Uani d . 1 . . C
C26 0.9656(3) 0.2400(3) -0.0404(2) 0.0440(7) Uani d . 1 A . C
C27 0.8965(4) 0.3303(3) -0.0542(3) 0.0556(9) Uani d . 1 . . C
C28 0.8367(4) 0.3447(3) -0.1499(3) 0.0690(11) Uani d . 1 A . C
H28 0.7926 0.4054 -0.1591 0.083 Uiso calc R 1 . . H
C29 0.8422(4) 0.2706(3) -0.2307(3) 0.0617(10) Uani d . 1 . . C
H29 0.8020 0.2812 -0.2946 0.074 Uiso calc R 1 A . H
C30 0.9074(3) 0.1799(3) -0.2178(2) 0.0467(7) Uani d . 1 A . C
C31 0.9691(3) 0.1654(3) -0.1234(2) 0.0442(7) Uani d . 1 . . C
H31 1.0137 0.1048 -0.1152 0.053 Uiso calc R 1 A . H
H1A 0.295(3) 0.104(3) 0.252(2) 0.080 Uiso d D 1 . . H
H1B 0.247(2) 0.154(3) 0.172(2) 0.080 Uiso d D 1 . . H
H2A 0.541(3) 0.1476(16) 0.377(3) 0.080 Uiso d D 1 . . H
H2B 0.6596(12) 0.227(3) 0.389(3) 0.080 Uiso d D 1 . . H
H5C 0.941(4) 0.386(4) 0.072(2) 0.080 Uiso d D 1 . . H
H9A 1.010(4) 0.235(3) 0.257(2) 0.080 Uiso d D 1 . . H
H9B 1.013(4) 0.1476(19) 0.310(3) 0.080 Uiso d D 1 . . H
H10A 0.867(4) 0.232(3) 0.494(2) 0.080 Uiso d D 1 . . H
H10B 0.898(4) 0.258(3) 0.407(2) 0.080 Uiso d D 1 . . H
H11A 0.5196 -0.0661 0.3869 0.080 Uiso d D 1 . . H
H11B 0.4087 -0.0131 0.3874 0.080 Uiso d D 1 . . H
H12A 0.800(3) 0.008(3) 0.4673(16) 0.080 Uiso d D 1 . . H
H12B 0.817(3) -0.054(3) 0.383(2) 0.080 Uiso d D 1 . . H

loop_
_atom_site_aniso_label
_atom_site_aniso_U_11
_atom_site_aniso_U_22
_atom_site_aniso_U_33
_atom_site_aniso_U_12
_atom_site_aniso_U_13
_atom_site_aniso_U_23
Ni1 0.0361(2) 0.0387(2) 0.0316(2) 0.01260(15) 0.00696(15) 0.00284(15)
S1 0.0839(7) 0.0616(6) 0.0418(5) 0.0121(5) 0.0058(4) 0.0170(4)
N1 0.0390(13) 0.0398(13) 0.0356(13) 0.0104(11) 0.0078(10) 0.0044(10)
N2 0.0424(14) 0.0531(15) 0.0350(13) 0.0185(12) 0.0098(11) 0.0044(11)
N3 0.0392(13) 0.0402(13) 0.0413(14) 0.0132(11) 0.0104(11) 0.0103(11)
N4 0.0349(12) 0.0336(12) 0.0383(13) 0.0086(10) 0.0072(10) 0.0010(10)
O1 0.0407(12) 0.0587(14) 0.0465(13) 0.0047(10) 0.0022(10) 0.0158(11)
O2 0.0560(14) 0.0638(15) 0.0387(12) 0.0196(12) 0.0050(11) 0.0114(11)
O3 0.0837(19) 0.0744(17) 0.0491(14) 0.0246(14) 0.0176(13) 0.0010(13)
O4 0.0630(15) 0.0754(17) 0.0468(13) 0.0300(14) -0.0055(11) 0.0044(12)
O5 0.109(2) 0.0720(18) 0.082(2) 0.0496(18) 0.0445(19) 0.0177(16)
O6 0.100(4) 0.068(3) 0.044(2) 0.010(3) 0.015(2) 0.0237(18)
O7 0.107(4) 0.080(3) 0.083(3) -0.024(3) -0.010(3) 0.030(2)
O8 0.103(4) 0.083(3) 0.053(2) 0.043(3) 0.003(2) 0.003(2)
O6' 0.136(10) 0.093(8) 0.074(7) 0.034(8) 0.010(7) 0.019(6)
O7' 0.076(7) 0.051(5) 0.063(6) 0.028(4) 0.024(5) 0.017(4)
O8' 0.134(12) 0.097(11) 0.163(14) -0.042(9) 0.122(11) -0.050(10)
O9 0.0774(18) 0.0677(17) 0.0729(19) 0.0214(15) 0.0286(15) 0.0178(14)
O10 0.0669(17) 0.0764(18) 0.0544(16) 0.0259(14) 0.0083(13) 0.0172(13)
O11 0.118(4) 0.152(4) 0.366(9) 0.029(3) 0.057(5) 0.170(5)
O12 0.136(3) 0.098(3) 0.093(3) 0.028(2) 0.012(2) -0.016(2)
C1 0.0440(18) 0.0518(19) 0.0480(18) 0.0118(15) 0.0102(14) 0.0084(15)
C2 0.049(2) 0.066(2) 0.056(2) 0.0037(17) 0.0096(16) 0.0124(18)
C3 0.066(2) 0.059(2) 0.052(2) -0.0139(18) 0.0033(18) 0.0125(17)
C4 0.071(2) 0.0421(17) 0.0353(16) 0.0034(16) 0.0059(16) 0.0080(13)
C5 0.105(3) 0.0411(19) 0.053(2) 0.004(2) 0.014(2) 0.0004(16)
C6 0.126(4) 0.042(2) 0.047(2) 0.029(2) 0.017(2) 0.0004(16)
C7 0.083(3) 0.053(2) 0.0325(16) 0.0369(19) 0.0115(16) 0.0071(14)
C8 0.094(3) 0.077(3) 0.0372(18) 0.057(2) 0.0157(19) 0.0085(18)
C9 0.063(2) 0.106(3) 0.0416(19) 0.052(2) 0.0167(17) 0.014(2)
C10 0.0478(19) 0.076(2) 0.0455(19) 0.0242(17) 0.0114(15) 0.0073(17)
C11 0.0543(18) 0.0393(16) 0.0280(14) 0.0127(14) 0.0058(13) 0.0082(12)
C12 0.0588(19) 0.0433(17) 0.0272(14) 0.0220(15) 0.0066(13) 0.0074(12)
C13 0.054(2) 0.054(2) 0.057(2) 0.0247(16) 0.0125(16) 0.0175(16)
C14 0.072(3) 0.075(3) 0.071(3) 0.036(2) 0.010(2) 0.037(2)
C15 0.084(3) 0.085(3) 0.049(2) 0.026(2) 0.010(2) 0.033(2)
C16 0.055(2) 0.060(2) 0.0418(18) 0.0084(16) 0.0109(15) 0.0159(15)
C17 0.077(3) 0.077(3) 0.0357(18) 0.005(2) 0.0184(17) 0.0107(17)
C18 0.065(2) 0.063(2) 0.0434(19) 0.0017(18) 0.0249(17) -0.0025(16)
C19 0.0396(16) 0.0398(16) 0.0466(18) -0.0034(13) 0.0171(14) -0.0037(13)
C20 0.0412(17) 0.0430(17) 0.066(2) 0.0054(14) 0.0228(16) -0.0104(16)
C21 0.0408(17) 0.0430(18) 0.071(2) 0.0173(14) 0.0100(16) 0.0014(16)
C22 0.0403(16) 0.0439(17) 0.0487(18) 0.0139(14) 0.0044(14) 0.0046(14)
C23 0.0367(15) 0.0411(16) 0.0364(15) 0.0041(13) 0.0086(12) 0.0073(12)
C24 0.0331(14) 0.0345(14) 0.0347(15) 0.0029(12) 0.0094(12) 0.0010(12)
C25 0.0452(18) 0.059(2) 0.0472(19) 0.0090(16) 0.0089(15) 0.0066(16)
C26 0.0343(15) 0.0506(18) 0.0508(18) 0.0099(13) 0.0138(14) 0.0126(15)
C27 0.058(2) 0.055(2) 0.067(2) 0.0221(17) 0.0292(18) 0.0207(18)
C28 0.079(3) 0.070(3) 0.083(3) 0.044(2) 0.035(2) 0.038(2)
C29 0.061(2) 0.076(3) 0.061(2) 0.0267(19) 0.0170(18) 0.038(2)
C30 0.0429(17) 0.0540(19) 0.0481(18) 0.0109(15) 0.0127(14) 0.0212(15)
C31 0.0393(16) 0.0488(18) 0.0491(18) 0.0158(14) 0.0101(14) 0.0154(14)

loop_
_atom_type_symbol
_atom_type_description
_atom_type_scat_dispersion_real
_atom_type_scat_dispersion_imag
_atom_type_scat_source
C C 0.0033 0.0016 'International Tables Vol C Tables 4.2.6.8 and 6.1.1.4'
H H 0.0000 0.0000 'International Tables Vol C Tables 4.2.6.8 and 6.1.1.4'
N N 0.0061 0.0033 'International Tables Vol C Tables 4.2.6.8 and 6.1.1.4'
O O 0.0106 0.0060 'International Tables Vol C Tables 4.2.6.8 and 6.1.1.4'
S S 0.1246 0.1234 'International Tables Vol C Tables 4.2.6.8 and 6.1.1.4'
Ni Ni 0.3393 1.1124 'International Tables Vol C Tables 4.2.6.8 and 6.1.1.4'

loop_
_geom_angle_atom_site_label_1
_geom_angle_atom_site_label_2
_geom_angle_atom_site_label_3
_geom_angle
_geom_angle_publ_flag
O2 Ni1 O1 89.30(10) yes
O1 Ni1 N1 173.19(9) yes
O1 Ni1 N2 94.00(10) yes
O1 Ni1 N3 89.34(9) yes
O1 Ni1 N4 93.40(9) yes
O2 Ni1 N1 89.70(10) yes
O2 Ni1 N2 90.16(9) yes
O2 Ni1 N3 173.91(9) yes
O2 Ni1 N4 94.30(9) yes
N2 Ni1 N1 79.30(10) yes
N3 Ni1 N1 92.37(9) yes
N3 Ni1 N2 95.86(9) yes
N3 Ni1 N4 79.87(9) yes
N4 Ni1 N1 93.40(9) yes
N4 Ni1 N2 171.40(10) yes
O7' S1 O6 134.0(5) ?
O7' S1 O8 68.6(4) ?
O6 S1 O8 115.6(3) ?
O7' S1 O6' 115.5(5) ?
O8 S1 O6' 142.3(7) ?
O7' S1 O8' 113.1(5) ?
O6 S1 O8' 76.2(6) ?
O8 S1 O8' 46.1(5) ?
O6' S1 O8' 108.9(5) ?
O6 S1 O7 110.1(3) ?
O8 S1 O7 109.3(3) ?
O6' S1 O7 80.4(6) ?
O8' S1 O7 149.7(5) ?
O7' S1 C30 113.0(4) ?
O6 S1 C30 108.6(2) ?
O8 S1 C30 108.23(19) ?
O6' S1 C30 104.0(6) ?
O8' S1 C30 101.1(4) ?
O7 S1 C30 104.5(3) ?
C1 N1 C11 117.9(3) ?
C1 N1 Ni1 128.9(2) ?
C11 N1 Ni1 113.16(19) ?
C10 N2 C12 117.8(3) ?
C10 N2 Ni1 128.9(2) ?
C12 N2 Ni1 113.34(19) ?
C13 N3 C23 117.8(3) ?
C13 N3 Ni1 129.3(2) ?
C23 N3 Ni1 112.82(18) ?
C22 N4 C24 117.5(2) ?
C22 N4 Ni1 129.4(2) ?
C24 N4 Ni1 113.13(18) ?
Ni1 O1 H1A 129(2) ?
Ni1 O1 H1B 120(2) ?
H1A O1 H1B 108.4(17) ?
Ni1 O2 H2A 120(3) ?
Ni1 O2 H2B 117(3) ?
H2A O2 H2B 107.7(17) ?
C27 O5 H5C 103(3) ?
H9A O9 H9B 108(2) ?
H10A O10 H10B 106.1(17) ?
H11A O11 H11B 104.00 ?
H12A O12 H12B 106.1(17) ?
N1 C1 C2 122.9(3) ?
N1 C1 H1 118.5 ?
C2 C1 H1 118.5 ?
C3 C2 C1 119.5(3) ?
C3 C2 H2 120.3 ?
C1 C2 H2 120.3 ?
C2 C3 C4 120.3(3) ?
C2 C3 H3 119.9 ?
C4 C3 H3 119.9 ?
C11 C4 C3 116.7(3) ?
C11 C4 C5 119.1(3) ?
C3 C4 C5 124.2(3) ?
C6 C5 C4 121.0(4) ?
C6 C5 H5 119.5 ?
C4 C5 H5 119.5 ?
C5 C6 C7 121.6(3) ?
C5 C6 H6 119.2 ?
C7 C6 H6 119.2 ?
C8 C7 C12 116.4(3) ?
C8 C7 C6 124.9(3) ?
C12 C7 C6 118.6(3) ?
C9 C8 C7 120.4(3) ?
C9 C8 H8 119.8 ?
C7 C8 H8 119.8 ?
C8 C9 C10 119.4(4) ?
C8 C9 H9 120.3 ?
C10 C9 H9 120.3 ?
N2 C10 C9 122.6(4) ?
N2 C10 H10 118.7 ?
C9 C10 H10 118.7 ?
N1 C11 C4 122.7(3) ?
N1 C11 C12 116.9(3) ?
C4 C11 C12 120.3(3) ?
N2 C12 C7 123.4(3) ?
N2 C12 C11 117.3(3) ?
C7 C12 C11 119.4(3) ?
N3 C13 C14 123.2(3) ?
N3 C13 H13 118.4 ?
C14 C13 H13 118.4 ?
C15 C14 C13 119.1(3) ?
C15 C14 H14 120.4 ?
C13 C14 H14 120.4 ?
C14 C15 C16 120.5(3) ?
C14 C15 H15 119.8 ?
C16 C15 H15 119.8 ?
C23 C16 C15 116.3(3) ?
C23 C16 C17 118.9(3) ?
C15 C16 C17 124.8(3) ?
C18 C17 C16 121.4(3) ?
C18 C17 H17 119.3 ?
C16 C17 H17 119.3 ?
C17 C18 C19 121.5(3) ?
C17 C18 H18 119.2 ?
C19 C18 H18 119.2 ?
C20 C19 C24 117.0(3) ?
C20 C19 C18 124.3(3) ?
C24 C19 C18 118.8(3) ?
C21 C20 C19 119.8(3) ?
C21 C20 H20 120.1 ?
C19 C20 H20 120.1 ?
C20 C21 C22 119.6(3) ?
C20 C21 H21 120.2 ?
C22 C21 H21 120.2 ?
N4 C22 C21 122.9(3) ?
N4 C22 H22 118.6 ?
C21 C22 H22 118.6 ?
N3 C23 C16 123.1(3) ?
N3 C23 C24 117.4(2) ?
C16 C23 C24 119.5(3) ?
N4 C24 C19 123.3(3) ?
N4 C24 C23 116.8(2) ?
C19 C24 C23 119.9(3) ?
O4 C25 O3 124.1(3) ?
O4 C25 C26 119.4(3) ?
O3 C25 C26 116.4(3) ?
C31 C26 C27 118.7(3) ?
C31 C26 C25 120.2(3) ?
C27 C26 C25 121.1(3) ?
O5 C27 C28 119.2(3) ?
O5 C27 C26 121.1(3) ?
C28 C27 C26 119.7(3) ?
C29 C28 C27 120.6(3) ?
C29 C28 H28 119.7 ?
C27 C28 H28 119.7 ?
C28 C29 C30 120.1(3) ?
C28 C29 H29 119.9 ?
C30 C29 H29 119.9 ?
C31 C30 C29 119.9(3) ?
C31 C30 S1 119.9(2) ?
C29 C30 S1 120.2(3) ?
C30 C31 C26 120.9(3) ?
C30 C31 H31 119.6 ?
C26 C31 H31 119.6 ?

loop_
_geom_bond_atom_site_label_1
_geom_bond_atom_site_label_2
_geom_bond_distance
_geom_bond_publ_flag
Ni1 O1 2.068(2) yes
Ni1 O2 2.061(2) yes
Ni1 N1 2.094(2) yes
Ni1 N2 2.088(2) yes
Ni1 N3 2.080(2) yes
Ni1 N4 2.082(2) yes
S1 O7' 1.384(6) ?
S1 O6 1.415(3) ?
S1 O8 1.427(4) ?
S1 O6' 1.443(6) ?
S1 O8' 1.479(6) ?
S1 O7 1.491(4) ?
S1 C30 1.765(4) ?
N1 C1 1.322(4) ?
N1 C11 1.361(4) ?
N2 C10 1.322(4) ?
N2 C12 1.357(4) ?
N3 C13 1.324(4) ?
N3 C23 1.356(4) ?
N4 C22 1.329(4) ?
N4 C24 1.355(4) ?
O1 H1A 0.84(3) ?
O1 H1B 0.848(10) ?
O2 H2A 0.847(10) ?
O2 H2B 0.848(10) ?
O3 C25 1.281(4) ?
O4 C25 1.234(4) ?
O5 C27 1.343(4) ?
O5 H5C 0.85(3) ?
O9 H9A 0.854(18) ?
O9 H9B 0.839(18) ?
O10 H10A 0.85(3) ?
O10 H10B 0.85(4) ?
O11 H11A 0.8800 ?
O11 H11B 0.8700 ?
O12 H12A 0.86(3) ?
O12 H12B 0.85(3) ?
C1 C2 1.388(5) ?
C1 H1 0.9300 ?
C2 C3 1.348(5) ?
C2 H2 0.9300 ?
C3 C4 1.405(5) ?
C3 H3 0.9300 ?
C4 C11 1.403(4) ?
C4 C5 1.422(5) ?
C5 C6 1.343(6) ?
C5 H5 0.9300 ?
C6 C7 1.437(6) ?
C6 H6 0.9300 ?
C7 C8 1.399(6) ?
C7 C12 1.407(4) ?
C8 C9 1.350(6) ?
C8 H8 0.9300 ?
C9 C10 1.402(5) ?
C9 H9 0.9300 ?
C10 H10 0.9300 ?
C11 C12 1.429(4) ?
C13 C14 1.386(5) ?
C13 H13 0.9300 ?
C14 C15 1.352(6) ?
C14 H14 0.9300 ?
C15 C16 1.408(5) ?
C15 H15 0.9300 ?
C16 C23 1.402(4) ?
C16 C17 1.429(5) ?
C17 C18 1.339(5) ?
C17 H17 0.9300 ?
C18 C19 1.423(5) ?
C18 H18 0.9300 ?
C19 C20 1.400(5) ?
C19 C24 1.404(4) ?
C20 C21 1.356(5) ?
C20 H20 0.9300 ?
C21 C22 1.395(4) ?
C21 H21 0.9300 ?
C22 H22 0.9300 ?
C23 C24 1.436(4) ?
C25 C26 1.495(4) ?
C26 C31 1.384(4) ?
C26 C27 1.403(4) ?
C27 C28 1.387(5) ?
C28 C29 1.365(5) ?
C28 H28 0.9300 ?
C29 C30 1.383(5) ?
C29 H29 0.9300 ?
C30 C31 1.378(4) ?
C31 H31 0.9300 ?

loop_
_geom_hbond_atom_site_label_D
_geom_hbond_atom_site_label_H
_geom_hbond_atom_site_label_A
_geom_hbond_site_symmetry_A
_geom_hbond_distance_DH
_geom_hbond_distance_HA
_geom_hbond_distance_DA
_geom_hbond_angle_DHA
_geom_hbond_publ_flag
O1 H1A O7 2_655 0.84(3) 1.971(12) 2.810(5) 174(4) yes
O1 H1A O7' 2_655 0.84(3) 2.07(2) 2.803(7) 146(3) yes
O1 H1B O4 1_455 0.848(10) 1.79(3) 2.630(3) 172(4) yes
O2 H2A O11 . 0.847(10) 1.814(13) 2.656(5) 172(4) yes
O2 H2B O10 . 0.848(10) 1.859(12) 2.701(4) 172(4) yes
O5 H5C O3 . 0.85(3) 1.71(2) 2.499(4) 153(4) yes
O9 H9A O3 . 0.854(18) 1.926(18) 2.777(4) 174(4) yes
O9 H9B O7' 2_755 0.839(18) 2.04(3) 2.812(9) 153(4) yes
O9 H9B O8 2_755 0.839(18) 2.06(2) 2.874(6) 162(4) yes
O10 H10A O6 1_556 0.85(3) 1.935(11) 2.787(4) 178(4) yes
O10 H10A O6' 1_556 0.85(3) 2.12(2) 2.921(11) 157(4) yes
O10 H10B O9 . 0.85(4) 1.89(4) 2.739(4) 174(4) yes
O11 H11A O12 . 0.8800 2.2900 2.647(6) 104.00 yes
O11 H11B O7 2_655 0.8700 1.898(6) 2.706(7) 154.1(3) yes
O12 H12A O6' 1_556 0.86(3) 2.04(2) 2.839(15) 156(3) yes
O12 H12A O6 1_556 0.86(3) 2.195(16) 3.033(6) 167(4) yes
O12 H12B O8' 2_755 0.85(3) 1.766(14) 2.619(9) 179(5) yes
O12 H12B O8 2_755 0.85(3) 2.19(3) 2.958(7) 150(4) yes

loop_
_geom_torsion_atom_site_label_1
_geom_torsion_atom_site_label_2
_geom_torsion_atom_site_label_3
_geom_torsion_atom_site_label_4
_geom_torsion
O2 Ni1 N1 C1 90.2(3)
N3 Ni1 N1 C1 -84.1(3)
N4 Ni1 N1 C1 -4.1(3)
N2 Ni1 N1 C1 -179.6(3)
O2 Ni1 N1 C11 -89.73(19)
N3 Ni1 N1 C11 96.00(19)
N4 Ni1 N1 C11 175.98(19)
N2 Ni1 N1 C11 0.48(19)
O2 Ni1 N2 C10 -88.7(3)
O1 Ni1 N2 C10 0.6(3)
N3 Ni1 N2 C10 90.4(3)
N1 Ni1 N2 C10 -178.3(3)
O2 Ni1 N2 C12 89.7(2)
O1 Ni1 N2 C12 179.02(19)
N3 Ni1 N2 C12 -91.2(2)
N1 Ni1 N2 C12 0.08(19)
O1 Ni1 N3 C13 85.5(3)
N4 Ni1 N3 C13 179.0(3)
N2 Ni1 N3 C13 -8.5(3)
N1 Ni1 N3 C13 -87.9(3)
O1 Ni1 N3 C23 -93.5(2)
N4 Ni1 N3 C23 0.09(19)
N2 Ni1 N3 C23 172.6(2)
N1 Ni1 N3 C23 93.1(2)
O2 Ni1 N4 C22 -3.2(3)
O1 Ni1 N4 C22 -92.7(3)
N3 Ni1 N4 C22 178.5(3)
N1 Ni1 N4 C22 86.7(3)
O2 Ni1 N4 C24 178.90(19)
O1 Ni1 N4 C24 89.39(19)
N3 Ni1 N4 C24 0.66(18)
N1 Ni1 N4 C24 -91.14(19)
C11 N1 C1 C2 0.7(4)
Ni1 N1 C1 C2 -179.2(2)
N1 C1 C2 C3 -0.1(5)
C1 C2 C3 C4 -0.2(5)
C2 C3 C4 C11 -0.2(5)
C2 C3 C4 C5 -178.5(3)
C11 C4 C5 C6 0.2(5)
C3 C4 C5 C6 178.5(4)
C4 C5 C6 C7 0.7(6)
C5 C6 C7 C8 177.5(3)
C5 C6 C7 C12 -0.8(5)
C12 C7 C8 C9 0.3(5)
C6 C7 C8 C9 -178.1(3)
C7 C8 C9 C10 -1.0(5)
C12 N2 C10 C9 0.7(5)
Ni1 N2 C10 C9 179.1(2)
C8 C9 C10 N2 0.5(5)
C1 N1 C11 C4 -1.2(4)
Ni1 N1 C11 C4 178.8(2)
C1 N1 C11 C12 179.1(3)
Ni1 N1 C11 C12 -1.0(3)
C3 C4 C11 N1 0.9(4)
C5 C4 C11 N1 179.3(3)
C3 C4 C11 C12 -179.4(3)
C5 C4 C11 C12 -1.0(4)
C10 N2 C12 C7 -1.5(4)
Ni1 N2 C12 C7 179.9(2)
C10 N2 C12 C11 178.0(3)
Ni1 N2 C12 C11 -0.6(3)
C8 C7 C12 N2 1.0(4)
C6 C7 C12 N2 179.5(3)
C8 C7 C12 C11 -178.5(3)
C6 C7 C12 C11 0.0(4)
N1 C11 C12 N2 1.1(4)
C4 C11 C12 N2 -178.7(3)
N1 C11 C12 C7 -179.4(2)
C4 C11 C12 C7 0.9(4)
C23 N3 C13 C14 0.0(5)
Ni1 N3 C13 C14 -178.9(3)
N3 C13 C14 C15 -0.3(6)
C13 C14 C15 C16 0.6(6)
C14 C15 C16 C23 -0.7(6)
C14 C15 C16 C17 -179.8(4)
C23 C16 C17 C18 -0.3(5)
C15 C16 C17 C18 178.8(4)
C16 C17 C18 C19 0.1(6)
C17 C18 C19 C20 -179.6(3)
C17 C18 C19 C24 1.0(5)
C24 C19 C20 C21 0.9(4)
C18 C19 C20 C21 -178.6(3)
C19 C20 C21 C22 0.2(5)
C24 N4 C22 C21 0.7(4)
Ni1 N4 C22 C21 -177.1(2)
C20 C21 C22 N4 -1.0(5)
C13 N3 C23 C16 -0.1(4)
Ni1 N3 C23 C16 179.0(2)
C13 N3 C23 C24 -179.9(3)
Ni1 N3 C23 C24 -0.8(3)
C15 C16 C23 N3 0.4(5)
C17 C16 C23 N3 179.6(3)
C15 C16 C23 C24 -179.8(3)
C17 C16 C23 C24 -0.6(5)
C22 N4 C24 C19 0.5(4)
Ni1 N4 C24 C19 178.6(2)
C22 N4 C24 C23 -179.5(2)
Ni1 N4 C24 C23 -1.3(3)
C20 C19 C24 N4 -1.3(4)
C18 C19 C24 N4 178.2(3)
C20 C19 C24 C23 178.6(3)
C18 C19 C24 C23 -1.8(4)
N3 C23 C24 N4 1.4(4)
C16 C23 C24 N4 -178.4(3)
N3 C23 C24 C19 -178.5(2)
C16 C23 C24 C19 1.7(4)
O4 C25 C26 C31 4.4(5)
O3 C25 C26 C31 -176.0(3)
O4 C25 C26 C27 -174.8(3)
O3 C25 C26 C27 4.8(5)
C31 C26 C27 O5 177.1(3)
C25 C26 C27 O5 -3.7(5)
C31 C26 C27 C28 -1.7(5)
C25 C26 C27 C28 177.5(3)
O5 C27 C28 C29 -177.5(4)
C26 C27 C28 C29 1.3(6)
C27 C28 C29 C30 0.1(6)
C28 C29 C30 C31 -1.2(5)
C28 C29 C30 S1 177.9(3)
O7' S1 C30 C31 50.3(6)
O6 S1 C30 C31 -149.8(3)
O8 S1 C30 C31 -23.6(4)
O6' S1 C30 C31 176.3(7)
O8' S1 C30 C31 -70.8(7)
O7 S1 C30 C31 92.8(3)
O7' S1 C30 C29 -128.7(6)
O6 S1 C30 C29 31.1(4)
O8 S1 C30 C29 157.4(4)
O6' S1 C30 C29 -2.8(7)
O8' S1 C30 C29 110.1(7)
O7 S1 C30 C29 -86.3(4)
C29 C30 C31 C26 0.8(5)
S1 C30 C31 C26 -178.3(2)
C27 C26 C31 C30 0.7(5)
C25 C26 C31 C30 -178.5(3)
